data_4028689
loop_
_publ_author_name
'Kimberly Geoghegan'
'Shaun Smullen'
'Paul Evans'

_publ_section_title
;
 Halonium Ion Triggered Rearrangement of Unsaturated Benzo-Annulated Bi-
 and Tricyclic Sulfonamides
;
_journal_name_full 'Journal of Organic Chemistry'
_journal_page_first 10443
_journal_page_last 10451
_journal_paper_doi 10.1021/jo401888f
_journal_volume 78
_journal_year 2013
_chemical_formula_moiety 'C12 H11 N O4 S'
_chemical_formula_sum 'C12 H11 N O4 S'
_chemical_formula_weight 265.28
_chemical_name_systematic
; 
 ? 
;
_space_group_IT_number 2
_symmetry_cell_setting triclinic
_symmetry_space_group_name_Hall '-P 1'
_symmetry_space_group_name_H-M 'P -1'
_atom_sites_solution_hydrogens geom
_atom_sites_solution_primary direct
_atom_sites_solution_secondary difmap
_audit_creation_method SHELXL-97
_cell_angle_alpha 96.205(2)
_cell_angle_beta 104.131(3)
_cell_angle_gamma 100.355(2)
_cell_formula_units_Z 4
_cell_length_a 8.7295(3)
_cell_length_b 9.9483(2)
_cell_length_c 13.9369(4)
_cell_measurement_reflns_used 15477
_cell_measurement_temperature 100(2)
_cell_measurement_theta_max 76.8252
_cell_measurement_theta_min 4.5729
_cell_volume 1139.85(6)
_computing_cell_refinement
; 
CrysAlisPro, Agilent Technologies, 
Version 1.171.35.11 (release 16-05-2011 CrysAlis171 .NET) 
(compiled May 16 2011,17:55:39) 
;
_computing_data_collection
; 
CrysAlisPro, Agilent Technologies, 
Version 1.171.35.11 (release 16-05-2011 CrysAlis171 .NET) 
(compiled May 16 2011,17:55:39) 
;
_computing_data_reduction
; 
CrysAlisPro, Agilent Technologies, 
Version 1.171.35.11 (release 16-05-2011 CrysAlis171 .NET) 
(compiled May 16 2011,17:55:39) 
;
_computing_structure_refinement 'SHELXL-97 (Sheldrick, 2008)'
_computing_structure_solution 'SHELXS-97 (Sheldrick, 2008)'
_diffrn_ambient_temperature 100(2)
_diffrn_detector_area_resol_mean 10.3196
_diffrn_measured_fraction_theta_full 0.986
_diffrn_measured_fraction_theta_max 0.964
_diffrn_measurement_device_type 'SuperNova, Dual, Cu at zero, Atlas'
_diffrn_measurement_method '\w scans'
_diffrn_radiation_monochromator mirror
_diffrn_radiation_source 'SuperNova (Cu) x-ray Source'
_diffrn_radiation_type CuK\a
_diffrn_radiation_wavelength 1.54184
_diffrn_reflns_av_R_equivalents 0.0453
_diffrn_reflns_av_sigmaI/netI 0.0209
_diffrn_reflns_limit_h_max 10
_diffrn_reflns_limit_h_min -11
_diffrn_reflns_limit_k_max 12
_diffrn_reflns_limit_k_min -12
_diffrn_reflns_limit_l_max 17
_diffrn_reflns_limit_l_min -17
_diffrn_reflns_number 32389
_diffrn_reflns_theta_full 68.00
_diffrn_reflns_theta_max 77.03
_diffrn_reflns_theta_min 4.58
_exptl_absorpt_coefficient_mu 2.613
_exptl_absorpt_correction_T_max 0.937
_exptl_absorpt_correction_T_min 0.688
_exptl_absorpt_correction_type analytical
_exptl_absorpt_process_details
; 
CrysAlisPro, Agilent Technologies, 
Version 1.171.35.11 (release 16-05-2011 CrysAlis171 .NET) 
(compiled May 16 2011,17:55:39) 
;
_exptl_crystal_colour colourless
_exptl_crystal_density_diffrn 1.546
_exptl_crystal_description plate
_exptl_crystal_F_000 552
_exptl_crystal_size_max 0.2222
_exptl_crystal_size_mid 0.1045
_exptl_crystal_size_min 0.0262
_refine_diff_density_max 0.664
_refine_diff_density_min -0.596
_refine_diff_density_rms 0.070
_refine_ls_extinction_method none
_refine_ls_goodness_of_fit_ref 1.092
_refine_ls_hydrogen_treatment constr
_refine_ls_matrix_type full
_refine_ls_number_parameters 327
_refine_ls_number_reflns 4641
_refine_ls_number_restraints 0
_refine_ls_restrained_S_all 1.092
_refine_ls_R_factor_all 0.0585
_refine_ls_R_factor_gt 0.0557
_refine_ls_shift/su_max 0.001
_refine_ls_shift/su_mean 0.000
_refine_ls_structure_factor_coef Fsqd
_refine_ls_weighting_details 'calc w=1/[\s^2^(Fo^2^)+(0.0510P)^2^+2.1016P] where P=(Fo^2^+2Fc^2^)/3'
_refine_ls_weighting_scheme calc
_refine_ls_wR_factor_gt 0.1371
_refine_ls_wR_factor_ref 0.1388
_reflns_number_gt 4373
_reflns_number_total 4641
_reflns_threshold_expression I>2\s(I)
_cod_data_source_file jo401888f_si_002.cif
_cod_data_source_block eva56
_cod_database_code 4028689

loop_
_symmetry_equiv_pos_as_xyz
'x, y, z'
'-x, -y, -z'

loop_
_atom_site_label
_atom_site_type_symbol
_atom_site_fract_x
_atom_site_fract_y
_atom_site_fract_z
_atom_site_U_iso_or_equiv
_atom_site_adp_type
_atom_site_occupancy
_atom_site_symmetry_multiplicity
_atom_site_calc_flag
_atom_site_refinement_flags
S1 S 0.36920(9) 0.32370(6) 0.16881(5) 0.02800(17) Uani 1 1 d .
O1 O 0.4878(3) 0.3966(2) 0.12706(16) 0.0381(5) Uani 1 1 d .
O2 O 0.2032(3) 0.2939(2) 0.11153(17) 0.0399(5) Uani 1 1 d .
C1 C 0.4228(3) 0.1679(2) 0.2014(2) 0.0235(5) Uani 1 1 d .
C2 C 0.4272(3) 0.0716(3) 0.1211(2) 0.0264(5) Uani 1 1 d .
H2 H 0.4012 0.0885 0.0538 0.032 Uiso 1 1 calc R
C3 C 0.4711(3) -0.0481(3) 0.1458(2) 0.0248(5) Uani 1 1 d .
O3 O 0.4820(3) -0.16036(19) 0.08267(15) 0.0328(5) Uani 1 1 d .
C4 C 0.5086(3) -0.0719(3) 0.2434(2) 0.0262(5) Uani 1 1 d .
O4 O 0.5420(3) -0.20155(19) 0.24637(16) 0.0342(5) Uani 1 1 d .
C12 C 0.5485(4) -0.2510(3) 0.1474(2) 0.0326(6) Uani 1 1 d .
H12A H 0.4846 -0.3471 0.1248 0.039 Uiso 1 1 calc R
H12B H 0.6617 -0.2501 0.1464 0.039 Uiso 1 1 calc R
C5 C 0.5036(3) 0.0212(3) 0.3221(2) 0.0282(6) Uani 1 1 d .
H5 H 0.5295 0.0019 0.3888 0.034 Uiso 1 1 calc R
C6 C 0.4591(3) 0.1460(3) 0.3012(2) 0.0247(5) Uani 1 1 d .
C7 C 0.4484(3) 0.2553(3) 0.3850(2) 0.0286(6) Uani 1 1 d .
C11 C 0.4335(4) 0.1984(3) 0.4809(2) 0.0420(7) Uani 1 1 d .
H11A H 0.5337 0.1701 0.5119 0.063 Uiso 1 1 calc R
H11B H 0.3428 0.1183 0.4645 0.063 Uiso 1 1 calc R
H11C H 0.4146 0.2703 0.5278 0.063 Uiso 1 1 calc R
C8 C 0.3088(4) 0.3253(3) 0.3417(2) 0.0380(7) Uani 1 1 d .
H8A H 0.2120 0.2564 0.3009 0.046 Uiso 1 1 calc R
H8B H 0.2793 0.3800 0.3955 0.046 Uiso 1 1 calc R
N1 N 0.3813(3) 0.4170(2) 0.27812(18) 0.0296(5) Uani 1 1 d .
C9 C 0.5908(4) 0.3758(3) 0.4011(2) 0.0364(7) Uani 1 1 d .
H9 H 0.6927 0.3872 0.4486 0.044 Uiso 1 1 calc R
C10 C 0.5508(4) 0.4614(3) 0.3394(2) 0.0378(7) Uani 1 1 d .
H10 H 0.6225 0.5427 0.3344 0.045 Uiso 1 1 calc R
S2 S 1.03378(9) 0.79661(7) 0.40269(5) 0.03384(19) Uani 1 1 d .
O5 O 0.8957(3) 0.7561(3) 0.4392(2) 0.0500(6) Uani 1 1 d .
O6 O 1.1774(3) 0.8799(2) 0.47174(16) 0.0424(5) Uani 1 1 d .
C13 C 0.9823(3) 0.8829(3) 0.2977(2) 0.0273(6) Uani 1 1 d .
C14 C 0.9292(3) 1.0060(3) 0.3166(2) 0.0286(6) Uani 1 1 d .
H14 H 0.9203 1.0400 0.3810 0.034 Uiso 1 1 calc R
C15 C 0.8911(3) 1.0739(3) 0.2364(2) 0.0268(6) Uani 1 1 d .
O7 O 0.8337(3) 1.19361(19) 0.23280(15) 0.0321(4) Uani 1 1 d .
C16 C 0.9011(3) 1.0227(3) 0.1423(2) 0.0270(6) Uani 1 1 d .
O8 O 0.8462(3) 1.10447(19) 0.07497(15) 0.0324(4) Uani 1 1 d .
C24 C 0.8307(4) 1.2265(3) 0.1347(2) 0.0307(6) Uani 1 1 d .
H24A H 0.9212 1.3047 0.1387 0.037 Uiso 1 1 calc R
H24B H 0.7278 1.2532 0.1044 0.037 Uiso 1 1 calc R
C17 C 0.9536(3) 0.9024(3) 0.1228(2) 0.0282(6) Uani 1 1 d .
H17 H 0.9608 0.8699 0.0577 0.034 Uiso 1 1 calc R
C18 C 0.9958(3) 0.8299(3) 0.2031(2) 0.0265(5) Uani 1 1 d .
C19 C 1.0517(4) 0.6935(3) 0.1889(2) 0.0292(6) Uani 1 1 d .
C23 C 1.1062(4) 0.6671(3) 0.0946(2) 0.0340(6) Uani 1 1 d .
H23A H 1.1898 0.7461 0.0924 0.051 Uiso 1 1 calc R
H23B H 1.0138 0.6548 0.0357 0.051 Uiso 1 1 calc R
H23C H 1.1504 0.5832 0.0948 0.051 Uiso 1 1 calc R
C20 C 1.1805(4) 0.6880(3) 0.2853(2) 0.0303(6) Uani 1 1 d .
H20A H 1.2416 0.6157 0.2742 0.036 Uiso 1 1 calc R
H20B H 1.2572 0.7784 0.3103 0.036 Uiso 1 1 calc R
N2 N 1.0812(3) 0.6532(2) 0.3564(2) 0.0352(6) Uani 1 1 d .
C21 C 0.9163(4) 0.5782(3) 0.1959(3) 0.0397(7) Uani 1 1 d .
H21 H 0.8310 0.5272 0.1409 0.048 Uiso 1 1 calc R
C22 C 0.9354(4) 0.5597(3) 0.2902(3) 0.0424(8) Uani 1 1 d .
H22 H 0.8638 0.4942 0.3123 0.051 Uiso 1 1 calc R

loop_
_atom_site_aniso_label
_atom_site_aniso_U_11
_atom_site_aniso_U_22
_atom_site_aniso_U_33
_atom_site_aniso_U_23
_atom_site_aniso_U_13
_atom_site_aniso_U_12
S1 0.0385(4) 0.0202(3) 0.0319(3) 0.0081(2) 0.0133(3) 0.0154(3)
O1 0.0576(14) 0.0262(10) 0.0431(12) 0.0159(9) 0.0268(11) 0.0170(9)
O2 0.0441(13) 0.0347(11) 0.0418(12) 0.0033(9) 0.0043(10) 0.0222(10)
C1 0.0239(13) 0.0182(11) 0.0314(13) 0.0061(10) 0.0096(11) 0.0077(9)
C2 0.0325(14) 0.0249(12) 0.0273(13) 0.0076(10) 0.0123(11) 0.0122(10)
C3 0.0281(13) 0.0180(11) 0.0306(13) 0.0018(10) 0.0110(11) 0.0079(10)
O3 0.0467(12) 0.0219(9) 0.0360(11) 0.0041(8) 0.0159(9) 0.0174(8)
C4 0.0288(14) 0.0178(11) 0.0363(14) 0.0094(10) 0.0116(11) 0.0094(10)
O4 0.0480(13) 0.0203(9) 0.0435(12) 0.0124(8) 0.0192(10) 0.0169(8)
C12 0.0372(16) 0.0198(12) 0.0465(17) 0.0065(11) 0.0157(13) 0.0140(11)
C5 0.0349(15) 0.0250(13) 0.0287(13) 0.0084(10) 0.0115(12) 0.0107(11)
C6 0.0254(13) 0.0214(12) 0.0290(13) 0.0037(10) 0.0098(11) 0.0064(10)
C7 0.0306(14) 0.0265(13) 0.0302(14) 0.0021(10) 0.0100(11) 0.0092(11)
C11 0.054(2) 0.0400(17) 0.0380(17) 0.0063(13) 0.0207(15) 0.0125(14)
C8 0.0431(18) 0.0332(15) 0.0410(17) -0.0025(12) 0.0196(14) 0.0099(13)
N1 0.0362(13) 0.0201(10) 0.0364(13) 0.0033(9) 0.0141(10) 0.0109(9)
C9 0.0368(16) 0.0334(15) 0.0375(16) -0.0021(12) 0.0105(13) 0.0072(12)
C10 0.0405(17) 0.0314(15) 0.0431(17) 0.0013(12) 0.0138(14) 0.0108(12)
S2 0.0441(4) 0.0328(4) 0.0359(4) 0.0103(3) 0.0225(3) 0.0179(3)
O5 0.0635(16) 0.0497(14) 0.0617(15) 0.0245(12) 0.0456(14) 0.0268(12)
O6 0.0556(14) 0.0396(12) 0.0354(11) 0.0027(9) 0.0145(10) 0.0181(10)
C13 0.0302(14) 0.0222(12) 0.0344(14) 0.0049(10) 0.0149(12) 0.0090(10)
C14 0.0336(15) 0.0252(13) 0.0311(14) -0.0001(10) 0.0153(12) 0.0103(11)
C15 0.0298(14) 0.0173(11) 0.0357(14) -0.0017(10) 0.0137(12) 0.0085(10)
O7 0.0450(12) 0.0209(9) 0.0366(11) 0.0024(8) 0.0170(9) 0.0161(8)
C16 0.0323(14) 0.0177(11) 0.0333(14) 0.0020(10) 0.0126(12) 0.0075(10)
O8 0.0483(12) 0.0208(9) 0.0320(10) 0.0018(7) 0.0128(9) 0.0160(8)
C24 0.0404(16) 0.0179(12) 0.0375(15) 0.0009(10) 0.0149(13) 0.0119(11)
C17 0.0377(15) 0.0196(12) 0.0303(14) -0.0006(10) 0.0131(12) 0.0109(11)
C18 0.0282(14) 0.0189(12) 0.0344(14) 0.0007(10) 0.0122(11) 0.0069(10)
C19 0.0356(15) 0.0194(12) 0.0364(15) 0.0016(10) 0.0139(12) 0.0117(11)
C23 0.0413(17) 0.0271(13) 0.0363(15) -0.0002(11) 0.0112(13) 0.0168(12)
C20 0.0364(15) 0.0248(12) 0.0365(15) 0.0058(11) 0.0183(13) 0.0118(11)
N2 0.0448(15) 0.0291(12) 0.0431(14) 0.0115(10) 0.0246(12) 0.0159(11)
C21 0.0364(17) 0.0192(13) 0.064(2) 0.0005(13) 0.0144(15) 0.0091(11)
C22 0.0410(18) 0.0227(13) 0.072(2) 0.0113(14) 0.0282(17) 0.0088(12)

loop_
_atom_type_symbol
_atom_type_description
_atom_type_scat_dispersion_real
_atom_type_scat_dispersion_imag
_atom_type_scat_source
C C 0.0181 0.0091 'International Tables Vol C Tables 4.2.6.8 and 6.1.1.4'
H H 0.0000 0.0000 'International Tables Vol C Tables 4.2.6.8 and 6.1.1.4'
N N 0.0311 0.0180 'International Tables Vol C Tables 4.2.6.8 and 6.1.1.4'
O O 0.0492 0.0322 'International Tables Vol C Tables 4.2.6.8 and 6.1.1.4'
S S 0.3331 0.5567 'International Tables Vol C Tables 4.2.6.8 and 6.1.1.4'

loop_
_geom_angle_atom_site_label_1
_geom_angle_atom_site_label_2
_geom_angle_atom_site_label_3
_geom_angle
O1 S1 O2 118.10(14)
O1 S1 N1 107.62(13)
O2 S1 N1 107.27(13)
O1 S1 C1 109.74(12)
O2 S1 C1 109.00(13)
N1 S1 C1 104.18(12)
C6 C1 C2 123.6(2)
C6 C1 S1 120.94(19)
C2 C1 S1 115.5(2)
C3 C2 C1 115.9(2)
C3 C2 H2 122.1
C1 C2 H2 122.1
C2 C3 C4 121.7(2)
C2 C3 O3 128.1(3)
C4 C3 O3 110.1(2)
C3 O3 C12 105.4(2)
C5 C4 O4 127.6(2)
C5 C4 C3 122.8(2)
O4 C4 C3 109.6(2)
C4 O4 C12 106.0(2)
O4 C12 O3 107.2(2)
O4 C12 H12A 110.3
O3 C12 H12A 110.3
O4 C12 H12B 110.3
O3 C12 H12B 110.3
H12A C12 H12B 108.5
C4 C5 C6 118.0(2)
C4 C5 H5 121.0
C6 C5 H5 121.0
C1 C6 C5 118.1(2)
C1 C6 C7 120.6(2)
C5 C6 C7 121.3(2)
C9 C7 C11 113.9(3)
C9 C7 C6 107.5(2)
C11 C7 C6 113.9(2)
C9 C7 C8 99.8(2)
C11 C7 C8 112.6(2)
C6 C7 C8 108.1(2)
C7 C11 H11A 109.5
C7 C11 H11B 109.5
H11A C11 H11B 109.5
C7 C11 H11C 109.5
H11A C11 H11C 109.5
H11B C11 H11C 109.5
N1 C8 C7 101.8(2)
N1 C8 H8A 111.4
C7 C8 H8A 111.4
N1 C8 H8B 111.4
C7 C8 H8B 111.4
H8A C8 H8B 109.3
C10 N1 C8 101.3(2)
C10 N1 S1 110.97(18)
C8 N1 S1 109.46(18)
C10 C9 C7 109.1(3)
C10 C9 H9 125.4
C7 C9 H9 125.4
C9 C10 N1 112.2(3)
C9 C10 H10 123.9
N1 C10 H10 123.9
O5 S2 O6 118.01(16)
O5 S2 N2 107.67(14)
O6 S2 N2 107.54(14)
O5 S2 C13 110.27(14)
O6 S2 C13 108.09(13)
N2 S2 C13 104.37(13)
C14 C13 C18 123.2(3)
C14 C13 S2 115.5(2)
C18 C13 S2 121.3(2)
C15 C14 C13 115.9(2)
C15 C14 H14 122.1
C13 C14 H14 122.1
C14 C15 O7 128.3(2)
C14 C15 C16 121.9(2)
O7 C15 C16 109.7(2)
C15 O7 C24 105.2(2)
O8 C16 C17 127.0(2)
O8 C16 C15 110.1(2)
C17 C16 C15 122.9(3)
C16 O8 C24 105.1(2)
O7 C24 O8 107.2(2)
O7 C24 H24A 110.3
O8 C24 H24A 110.3
O7 C24 H24B 110.3
O8 C24 H24B 110.3
H24A C24 H24B 108.5
C16 C17 C18 117.3(2)
C16 C17 H17 121.4
C18 C17 H17 121.4
C17 C18 C13 118.8(2)
C17 C18 C19 121.5(2)
C13 C18 C19 119.7(2)
C23 C19 C21 112.9(2)
C23 C19 C18 114.7(2)
C21 C19 C18 107.3(2)
C23 C19 C20 113.3(2)
C21 C19 C20 99.4(2)
C18 C19 C20 107.9(2)
C19 C23 H23A 109.5
C19 C23 H23B 109.5
H23A C23 H23B 109.5
C19 C23 H23C 109.5
H23A C23 H23C 109.5
H23B C23 H23C 109.5
N2 C20 C19 102.7(2)
N2 C20 H20A 111.2
C19 C20 H20A 111.2
N2 C20 H20B 111.2
C19 C20 H20B 111.2
H20A C20 H20B 109.1
C22 N2 C20 102.2(2)
C22 N2 S2 109.75(19)
C20 N2 S2 108.97(18)
C22 C21 C19 109.7(3)
C22 C21 H21 125.1
C19 C21 H21 125.1
C21 C22 N2 111.4(3)
C21 C22 H22 124.3
N2 C22 H22 124.3

loop_
_geom_bond_atom_site_label_1
_geom_bond_atom_site_label_2
_geom_bond_distance
S1 O1 1.433(2)
S1 O2 1.433(2)
S1 N1 1.665(2)
S1 C1 1.771(2)
C1 C6 1.400(4)
C1 C2 1.405(4)
C2 C3 1.368(4)
C2 H2 0.9500
C3 C4 1.377(4)
C3 O3 1.377(3)
O3 C12 1.440(3)
C4 C5 1.371(4)
C4 O4 1.375(3)
O4 C12 1.431(4)
C12 H12A 0.9900
C12 H12B 0.9900
C5 C6 1.405(4)
C5 H5 0.9500
C6 C7 1.540(3)
C7 C9 1.517(4)
C7 C11 1.533(4)
C7 C8 1.540(4)
C11 H11A 0.9800
C11 H11B 0.9800
C11 H11C 0.9800
C8 N1 1.503(4)
C8 H8A 0.9900
C8 H8B 0.9900
N1 C10 1.477(4)
C9 C10 1.306(5)
C9 H9 0.9500
C10 H10 0.9500
S2 O5 1.429(2)
S2 O6 1.431(3)
S2 N2 1.663(2)
S2 C13 1.780(3)
C13 C14 1.407(3)
C13 C18 1.408(4)
C14 C15 1.370(4)
C14 H14 0.9500
C15 O7 1.374(3)
C15 C16 1.384(4)
O7 C24 1.435(3)
C16 O8 1.364(3)
C16 C17 1.379(3)
O8 C24 1.442(3)
C24 H24A 0.9900
C24 H24B 0.9900
C17 C18 1.406(4)
C17 H17 0.9500
C18 C19 1.531(3)
C19 C23 1.516(4)
C19 C21 1.522(4)
C19 C20 1.541(4)
C23 H23A 0.9800
C23 H23B 0.9800
C23 H23C 0.9800
C20 N2 1.496(3)
C20 H20A 0.9900
C20 H20B 0.9900
N2 C22 1.467(4)
C21 C22 1.321(5)
C21 H21 0.9500
C22 H22 0.9500

loop_
_geom_torsion_atom_site_label_1
_geom_torsion_atom_site_label_2
_geom_torsion_atom_site_label_3
_geom_torsion_atom_site_label_4
_geom_torsion
O1 S1 C1 C6 116.5(2)
O2 S1 C1 C6 -112.8(2)
N1 S1 C1 C6 1.5(2)
O1 S1 C1 C2 -63.0(2)
O2 S1 C1 C2 67.8(2)
N1 S1 C1 C2 -178.0(2)
C6 C1 C2 C3 -0.5(4)
S1 C1 C2 C3 178.9(2)
C1 C2 C3 C4 0.0(4)
C1 C2 C3 O3 178.5(3)
C2 C3 O3 C12 174.4(3)
C4 C3 O3 C12 -7.0(3)
C2 C3 C4 C5 0.4(4)
O3 C3 C4 C5 -178.3(3)
C2 C3 C4 O4 177.6(2)
O3 C3 C4 O4 -1.1(3)
C5 C4 O4 C12 -174.2(3)
C3 C4 O4 C12 8.7(3)
C4 O4 C12 O3 -12.9(3)
C3 O3 C12 O4 12.2(3)
O4 C4 C5 C6 -177.0(3)
C3 C4 C5 C6 -0.4(4)
C2 C1 C6 C5 0.5(4)
S1 C1 C6 C5 -178.9(2)
C2 C1 C6 C7 -178.8(2)
S1 C1 C6 C7 1.8(3)
C4 C5 C6 C1 -0.1(4)
C4 C5 C6 C7 179.2(2)
C1 C6 C7 C9 -72.9(3)
C5 C6 C7 C9 107.8(3)
C1 C6 C7 C11 159.9(3)
C5 C6 C7 C11 -19.4(4)
C1 C6 C7 C8 34.0(3)
C5 C6 C7 C8 -145.3(3)
C9 C7 C8 N1 37.4(3)
C11 C7 C8 N1 158.6(2)
C6 C7 C8 N1 -74.7(3)
C7 C8 N1 C10 -36.5(3)
C7 C8 N1 S1 80.8(2)
O1 S1 N1 C10 -47.8(2)
O2 S1 N1 C10 -175.82(19)
C1 S1 N1 C10 68.7(2)
O1 S1 N1 C8 -158.8(2)
O2 S1 N1 C8 73.2(2)
C1 S1 N1 C8 -42.3(2)
C11 C7 C9 C10 -145.6(3)
C6 C7 C9 C10 87.2(3)
C8 C7 C9 C10 -25.4(3)
C7 C9 C10 N1 2.4(3)
C8 N1 C10 C9 22.4(3)
S1 N1 C10 C9 -93.8(3)
O5 S2 C13 C14 61.6(3)
O6 S2 C13 C14 -68.8(2)
N2 S2 C13 C14 177.0(2)
O5 S2 C13 C18 -118.7(2)
O6 S2 C13 C18 110.9(2)
N2 S2 C13 C18 -3.4(3)
C18 C13 C14 C15 -0.4(4)
S2 C13 C14 C15 179.3(2)
C13 C14 C15 O7 178.6(3)
C13 C14 C15 C16 1.3(4)
C14 C15 O7 C24 174.1(3)
C16 C15 O7 C24 -8.4(3)
C14 C15 C16 O8 175.8(3)
O7 C15 C16 O8 -1.9(3)
C14 C15 C16 C17 -1.7(4)
O7 C15 C16 C17 -179.4(3)
C17 C16 O8 C24 -171.4(3)
C15 C16 O8 C24 11.2(3)
C15 O7 C24 O8 15.1(3)
C16 O8 C24 O7 -16.2(3)
O8 C16 C17 C18 -176.2(3)
C15 C16 C17 C18 0.9(4)
C16 C17 C18 C13 0.1(4)
C16 C17 C18 C19 178.6(2)
C14 C13 C18 C17 -0.3(4)
S2 C13 C18 C17 -180.0(2)
C14 C13 C18 C19 -178.8(3)
S2 C13 C18 C19 1.5(4)
C17 C18 C19 C23 17.8(4)
C13 C18 C19 C23 -163.7(3)
C17 C18 C19 C21 -108.5(3)
C13 C18 C19 C21 70.0(3)
C17 C18 C19 C20 145.1(3)
C13 C18 C19 C20 -36.4(3)
C23 C19 C20 N2 -155.7(2)
C21 C19 C20 N2 -35.6(2)
C18 C19 C20 N2 76.2(3)
C19 C20 N2 C22 35.7(3)
C19 C20 N2 S2 -80.4(2)
O5 S2 N2 C22 48.0(2)
O6 S2 N2 C22 176.1(2)
C13 S2 N2 C22 -69.2(2)
O5 S2 N2 C20 159.2(2)
O6 S2 N2 C20 -72.7(2)
C13 S2 N2 C20 42.0(2)
C23 C19 C21 C22 143.8(3)
C18 C19 C21 C22 -88.9(3)
C20 C19 C21 C22 23.4(3)
C19 C21 C22 N2 -1.2(3)
C20 N2 C22 C21 -22.4(3)
S2 N2 C22 C21 93.2(3)
